data_7056543
loop_
_publ_author_name
'Seeni, Maharani'
'Vivek Kumar, Sundaravel'
'Almansour, Abdulrahman Ibrahim'
'Kumar, Raju'
'K, Anitha'
'Raju, Ranjith Kumar'

_publ_section_title
;
 Synthesis of penta- and tetra-cyclic cage-like compounds and dispiro
 heterocycles through microwave-assisted solvent-free multi-component
 domino reactions
;
_journal_name_full 'New J. Chem.'
_journal_paper_doi 10.1039/C7NJ01673E
_journal_year 2017
_chemical_formula_moiety 'C15 H15 N O4'
_chemical_formula_sum 'C15 H15 N O4'
_chemical_formula_weight 273.28
_chemical_melting_point 446
_chemical_name_systematic
'5a,10a-Dihydroxy-3-methyl-2,3,4,5,5a,10a-hexahydro-1,5-methanoindeno [1,2-d] azepine-10,11(1H)-dione'
_space_group_IT_number 2
_symmetry_cell_setting triclinic
_symmetry_space_group_name_Hall '-P 1'
_symmetry_space_group_name_H-M 'P -1'
_atom_sites_solution_hydrogens geom
_atom_sites_solution_primary direct
_atom_sites_solution_secondary difmap
_audit_creation_method SHELXL-97
_audit_update_record
;
2017-02-10 deposited with the CCDC.
2017-08-22 downloaded from the CCDC.
;
_cell_angle_alpha 72.764(11)
_cell_angle_beta 80.486(12)
_cell_angle_gamma 72.369(11)
_cell_formula_units_Z 2
_cell_length_a 7.5616(7)
_cell_length_b 8.9033(8)
_cell_length_c 10.8091(11)
_cell_measurement_reflns_used 25
_cell_measurement_temperature 294(2)
_cell_measurement_theta_max 25
_cell_measurement_theta_min 2
_cell_volume 660.09(12)
_computing_structure_refinement 'SHELXL-97 (Sheldrick, 1997)'
_diffrn_ambient_temperature 294(2)
_diffrn_measured_fraction_theta_full 1.000
_diffrn_measured_fraction_theta_max 1.000
_diffrn_measurement_device_type MACH3-Nonius
_diffrn_measurement_method \w-2\q
_diffrn_radiation_monochromator graphite
_diffrn_radiation_source 'fine-focus sealed tube'
_diffrn_radiation_type MoK\a
_diffrn_radiation_wavelength 0.71073
_diffrn_reflns_av_R_equivalents 0.0099
_diffrn_reflns_av_sigmaI/netI 0.0108
_diffrn_reflns_limit_h_max 8
_diffrn_reflns_limit_h_min -1
_diffrn_reflns_limit_k_max 10
_diffrn_reflns_limit_k_min -10
_diffrn_reflns_limit_l_max 12
_diffrn_reflns_limit_l_min -12
_diffrn_reflns_number 2890
_diffrn_reflns_theta_full 24.97
_diffrn_reflns_theta_max 24.97
_diffrn_reflns_theta_min 2.49
_diffrn_standards_interval_time 60
_diffrn_standards_number 3
_exptl_absorpt_coefficient_mu 0.100
_exptl_absorpt_correction_T_max 0.9890
_exptl_absorpt_correction_T_min 0.9821
_exptl_absorpt_correction_type psi-scan
_exptl_absorpt_process_details '(North et al., 1968)'
_exptl_crystal_colour colorless
_exptl_crystal_density_diffrn 1.375
_exptl_crystal_density_method 'not measured'
_exptl_crystal_description block
_exptl_crystal_F_000 288
_exptl_crystal_size_max 0.18
_exptl_crystal_size_mid 0.15
_exptl_crystal_size_min 0.11
_refine_diff_density_max 0.219
_refine_diff_density_min -0.227
_refine_diff_density_rms 0.052
_refine_ls_extinction_method none
_refine_ls_goodness_of_fit_ref 1.107
_refine_ls_hydrogen_treatment mixed
_refine_ls_matrix_type full
_refine_ls_number_parameters 184
_refine_ls_number_reflns 2316
_refine_ls_number_restraints 0
_refine_ls_restrained_S_all 1.107
_refine_ls_R_factor_all 0.0427
_refine_ls_R_factor_gt 0.0370
_refine_ls_shift/su_max 0.000
_refine_ls_shift/su_mean 0.000
_refine_ls_structure_factor_coef Fsqd
_refine_ls_weighting_details 'calc w=1/[\s^2^(Fo^2^)+(0.0454P)^2^+0.1839P] where P=(Fo^2^+2Fc^2^)/3'
_refine_ls_weighting_scheme calc
_refine_ls_wR_factor_gt 0.0927
_refine_ls_wR_factor_ref 0.0969
_reflns_number_gt 2025
_reflns_number_total 2316
_reflns_threshold_expression >2sigma(I)
_cod_data_source_file c7nj01673e2.cif
_cod_data_source_block nm4p2
_cod_original_cell_volume 660.09(11)
_cod_original_sg_symbol_Hall '-p 1'
_cod_original_sg_symbol_H-M P-1
_cod_database_code 7056543

loop_
_symmetry_equiv_pos_as_xyz
'x, y, z'
'-x, -y, -z'

loop_
_atom_site_label
_atom_site_type_symbol
_atom_site_fract_x
_atom_site_fract_y
_atom_site_fract_z
_atom_site_U_iso_or_equiv
_atom_site_adp_type
_atom_site_occupancy
_atom_site_symmetry_multiplicity
_atom_site_calc_flag
_atom_site_refinement_flags
O1 O 0.29809(15) 0.41843(13) 0.00498(10) 0.0446(3) Uani 1 1 d .
O2 O -0.04087(14) 0.29519(13) 0.08496(10) 0.0421(3) Uani 1 1 d .
H2 H -0.1139 0.3846 0.0581 0.063 Uiso 1 1 calc R
O3 O -0.02584(16) 0.06248(14) 0.30007(11) 0.0499(3) Uani 1 1 d .
H3 H -0.0724 0.0852 0.2313 0.075 Uiso 1 1 calc R
N1 N 0.29935(17) 0.38335(15) 0.28995(12) 0.0388(3) Uani 1 1 d .
O4 O -0.19177(16) 0.40313(16) 0.45054(11) 0.0538(3) Uani 1 1 d .
C8 C 0.2679(2) 0.30815(17) 0.09849(13) 0.0353(3) Uani 1 1 d .
C4 C 0.2670(2) 0.26334(19) 0.41090(14) 0.0403(3) Uani 1 1 d .
H4A H 0.2445 0.3121 0.4832 0.048 Uiso 1 1 calc R
H4B H 0.3768 0.1712 0.4252 0.048 Uiso 1 1 calc R
C10 C 0.3067(2) 0.04870(17) 0.24458(14) 0.0372(3) Uani 1 1 d .
C7 C 0.07412(19) 0.30768(16) 0.17048(13) 0.0322(3) Uani 1 1 d .
C5 C 0.0984(2) 0.20371(18) 0.40485(13) 0.0375(3) Uani 1 1 d .
H5 H 0.0730 0.1229 0.4847 0.045 Uiso 1 1 calc R
C6 C 0.1144(2) 0.14491(16) 0.28236(13) 0.0348(3) Uani 1 1 d .
C9 C 0.3957(2) 0.14516(17) 0.14346(14) 0.0372(3) Uani 1 1 d .
C1 C -0.0622(2) 0.35556(19) 0.37706(14) 0.0383(3) Uani 1 1 d .
C3 C 0.1375(2) 0.52059(18) 0.25385(15) 0.0406(3) Uani 1 1 d .
H3A H 0.1661 0.5959 0.1728 0.049 Uiso 1 1 calc R
H3B H 0.0969 0.5788 0.3209 0.049 Uiso 1 1 calc R
C2 C -0.0144(2) 0.44610(17) 0.23864(13) 0.0362(3) Uani 1 1 d .
H2A H -0.1220 0.5275 0.1970 0.043 Uiso 1 1 calc R
C14 C 0.5784(2) 0.0851(2) 0.09741(16) 0.0486(4) Uani 1 1 d .
H14 H 0.6375 0.1503 0.0301 0.058 Uiso 1 1 calc R
C11 C 0.3986(2) -0.11196(19) 0.30063(17) 0.0496(4) Uani 1 1 d .
H11 H 0.3394 -0.1777 0.3674 0.059 Uiso 1 1 calc R
C12 C 0.5804(3) -0.1720(2) 0.25488(18) 0.0565(5) Uani 1 1 d .
H12 H 0.6442 -0.2794 0.2917 0.068 Uiso 1 1 calc R
C13 C 0.6699(2) -0.0751(2) 0.15496(19) 0.0572(5) Uani 1 1 d .
H13 H 0.7927 -0.1183 0.1263 0.069 Uiso 1 1 calc R
C18 C 0.4702(3) 0.4293(3) 0.2839(2) 0.0624(5) Uani 1 1 d .
H18A H 0.4881 0.5036 0.2010 0.094 Uiso 1 1 calc R
H18B H 0.5737 0.3334 0.2949 0.094 Uiso 1 1 calc R
H18C H 0.4615 0.4811 0.3517 0.094 Uiso 1 1 calc R

loop_
_atom_site_aniso_label
_atom_site_aniso_U_11
_atom_site_aniso_U_22
_atom_site_aniso_U_33
_atom_site_aniso_U_23
_atom_site_aniso_U_13
_atom_site_aniso_U_12
O1 0.0438(6) 0.0456(6) 0.0332(5) 0.0021(5) 0.0005(4) -0.0098(5)
O2 0.0419(6) 0.0433(6) 0.0416(6) -0.0116(5) -0.0146(5) -0.0060(5)
O3 0.0522(7) 0.0488(6) 0.0518(7) -0.0022(5) -0.0081(5) -0.0269(5)
N1 0.0360(7) 0.0438(7) 0.0393(7) -0.0116(5) 0.0001(5) -0.0155(5)
O4 0.0413(6) 0.0706(8) 0.0475(7) -0.0234(6) 0.0104(5) -0.0118(6)
C8 0.0365(8) 0.0379(7) 0.0285(7) -0.0053(6) -0.0037(6) -0.0084(6)
C4 0.0413(8) 0.0455(8) 0.0329(7) -0.0095(6) -0.0075(6) -0.0085(6)
C10 0.0422(8) 0.0343(7) 0.0341(7) -0.0090(6) -0.0073(6) -0.0068(6)
C7 0.0320(7) 0.0335(7) 0.0289(7) -0.0053(6) -0.0057(5) -0.0067(6)
C5 0.0396(8) 0.0413(8) 0.0268(7) -0.0013(6) 0.0003(6) -0.0130(6)
C6 0.0369(8) 0.0322(7) 0.0338(7) -0.0030(6) -0.0039(6) -0.0120(6)
C9 0.0378(8) 0.0387(8) 0.0326(7) -0.0101(6) -0.0052(6) -0.0050(6)
C1 0.0350(8) 0.0468(8) 0.0360(8) -0.0135(6) 0.0002(6) -0.0141(6)
C3 0.0491(9) 0.0361(8) 0.0370(8) -0.0100(6) -0.0008(6) -0.0128(7)
C2 0.0349(7) 0.0354(7) 0.0339(7) -0.0080(6) -0.0053(6) -0.0028(6)
C14 0.0396(8) 0.0557(10) 0.0453(9) -0.0160(8) -0.0015(7) -0.0037(7)
C11 0.0600(10) 0.0342(8) 0.0482(9) -0.0064(7) -0.0111(8) -0.0044(7)
C12 0.0617(11) 0.0404(9) 0.0592(11) -0.0161(8) -0.0191(9) 0.0085(8)
C13 0.0442(9) 0.0592(11) 0.0625(11) -0.0286(9) -0.0102(8) 0.0096(8)
C18 0.0456(10) 0.0723(12) 0.0787(13) -0.0244(10) 0.0013(9) -0.0281(9)

loop_
_atom_type_symbol
_atom_type_description
_atom_type_scat_dispersion_real
_atom_type_scat_dispersion_imag
_atom_type_scat_source
C C 0.0033 0.0016 'International Tables Vol C Tables 4.2.6.8 and 6.1.1.4'
H H 0.0000 0.0000 'International Tables Vol C Tables 4.2.6.8 and 6.1.1.4'
N N 0.0061 0.0033 'International Tables Vol C Tables 4.2.6.8 and 6.1.1.4'
O O 0.0106 0.0060 'International Tables Vol C Tables 4.2.6.8 and 6.1.1.4'

loop_
_geom_angle_atom_site_label_1
_geom_angle_atom_site_label_2
_geom_angle_atom_site_label_3
_geom_angle
C7 O2 H2 109.5
C6 O3 H3 109.5
C3 N1 C18 114.32(13)
C3 N1 C4 113.97(12)
C18 N1 C4 112.86(13)
O1 C8 C9 126.53(13)
O1 C8 C7 124.00(12)
C9 C8 C7 108.44(12)
N1 C4 C5 110.50(11)
N1 C4 H4A 109.6
C5 C4 H4A 109.6
N1 C4 H4B 109.6
C5 C4 H4B 109.6
H4A C4 H4B 108.1
C11 C10 C9 120.35(15)
C11 C10 C6 128.39(14)
C9 C10 C6 111.20(12)
O2 C7 C8 108.50(11)
O2 C7 C2 114.39(11)
C8 C7 C2 115.40(12)
O2 C7 C6 108.69(11)
C8 C7 C6 103.21(11)
C2 C7 C6 105.84(11)
C1 C5 C6 100.91(11)
C1 C5 C4 105.49(12)
C6 C5 C4 112.08(11)
C1 C5 H5 112.5
C6 C5 H5 112.5
C4 C5 H5 112.5
O3 C6 C10 114.30(12)
O3 C6 C5 106.98(11)
C10 C6 C5 114.94(12)
O3 C6 C7 111.58(11)
C10 C6 C7 104.97(11)
C5 C6 C7 103.62(11)
C14 C9 C10 121.43(14)
C14 C9 C8 128.62(14)
C10 C9 C8 109.95(13)
O4 C1 C5 128.54(14)
O4 C1 C2 126.94(14)
C5 C1 C2 104.23(11)
N1 C3 C2 105.67(11)
N1 C3 H3A 110.6
C2 C3 H3A 110.6
N1 C3 H3B 110.6
C2 C3 H3B 110.6
H3A C3 H3B 108.7
C1 C2 C3 103.05(11)
C1 C2 C7 103.33(11)
C3 C2 C7 109.41(11)
C1 C2 H2A 113.4
C3 C2 H2A 113.4
C7 C2 H2A 113.4
C13 C14 C9 117.82(16)
C13 C14 H14 121.1
C9 C14 H14 121.1
C12 C11 C10 118.30(16)
C12 C11 H11 120.8
C10 C11 H11 120.8
C11 C12 C13 121.32(15)
C11 C12 H12 119.3
C13 C12 H12 119.3
C14 C13 C12 120.77(16)
C14 C13 H13 119.6
C12 C13 H13 119.6
N1 C18 H18A 109.5
N1 C18 H18B 109.5
H18A C18 H18B 109.5
N1 C18 H18C 109.5
H18A C18 H18C 109.5
H18B C18 H18C 109.5

loop_
_geom_bond_atom_site_label_1
_geom_bond_atom_site_label_2
_geom_bond_distance
O1 C8 1.2285(17)
O2 C7 1.4171(16)
O2 H2 0.8200
O3 C6 1.4219(17)
O3 H3 0.8200
N1 C3 1.453(2)
N1 C18 1.455(2)
N1 C4 1.4613(19)
O4 C1 1.2088(18)
C8 C9 1.471(2)
C8 C7 1.5419(19)
C4 C5 1.539(2)
C4 H4A 0.9700
C4 H4B 0.9700
C10 C11 1.386(2)
C10 C9 1.391(2)
C10 C6 1.507(2)
C7 C2 1.5443(19)
C7 C6 1.5720(18)
C5 C1 1.509(2)
C5 C6 1.537(2)
C5 H5 0.9800
C9 C14 1.387(2)
C1 C2 1.517(2)
C3 C2 1.541(2)
C3 H3A 0.9700
C3 H3B 0.9700
C2 H2A 0.9800
C14 C13 1.385(3)
C14 H14 0.9300
C11 C12 1.381(3)
C11 H11 0.9300
C12 C13 1.388(3)
C12 H12 0.9300
C13 H13 0.9300
C18 H18A 0.9600
C18 H18B 0.9600
C18 H18C 0.9600

loop_
_geom_hbond_atom_site_label_D
_geom_hbond_atom_site_label_H
_geom_hbond_atom_site_label_A
_geom_hbond_distance_DH
_geom_hbond_distance_HA
_geom_hbond_distance_DA
_geom_hbond_angle_DHA
_geom_hbond_site_symmetry_A
O2 H2 O1 0.82 1.90 2.7168(15) 175.0 2_565
C2 H2A O1 0.98 2.59 3.3778(18) 137.2 2_565
C18 H18A O1 0.96 2.57 3.432(2) 148.9 2_665
C5 H5 O3 0.98 2.46 3.4381(18) 172.7 2_556
O3 H3 O2 0.82 2.11 2.6080(15) 119.1 .

loop_
_geom_torsion_atom_site_label_1
_geom_torsion_atom_site_label_2
_geom_torsion_atom_site_label_3
_geom_torsion_atom_site_label_4
_geom_torsion
C3 N1 C4 C5 54.45(16)
C18 N1 C4 C5 -172.98(13)
O1 C8 C7 O2 66.57(17)
C9 C8 C7 O2 -102.49(12)
O1 C8 C7 C2 -63.28(18)
C9 C8 C7 C2 127.66(12)
O1 C8 C7 C6 -178.24(13)
C9 C8 C7 C6 12.70(14)
N1 C4 C5 C1 -56.97(15)
N1 C4 C5 C6 51.96(16)
C11 C10 C6 O3 -48.1(2)
C9 C10 C6 O3 134.84(13)
C11 C10 C6 C5 76.15(19)
C9 C10 C6 C5 -100.88(14)
C11 C10 C6 C7 -170.70(15)
C9 C10 C6 C7 12.27(15)
C1 C5 C6 O3 -80.03(13)
C4 C5 C6 O3 168.14(11)
C1 C5 C6 C10 151.91(12)
C4 C5 C6 C10 40.09(16)
C1 C5 C6 C7 37.97(13)
C4 C5 C6 C7 -73.85(14)
O2 C7 C6 O3 -23.90(15)
C8 C7 C6 O3 -138.96(12)
C2 C7 C6 O3 99.41(13)
O2 C7 C6 C10 100.42(12)
C8 C7 C6 C10 -14.64(14)
C2 C7 C6 C10 -136.28(11)
O2 C7 C6 C5 -138.66(11)
C8 C7 C6 C5 106.28(12)
C2 C7 C6 C5 -15.36(14)
C11 C10 C9 C14 -1.1(2)
C6 C10 C9 C14 176.26(14)
C11 C10 C9 C8 178.38(14)
C6 C10 C9 C8 -4.31(17)
O1 C8 C9 C14 4.9(3)
C7 C8 C9 C14 173.60(15)
O1 C8 C9 C10 -174.49(14)
C7 C8 C9 C10 -5.78(16)
C6 C5 C1 O4 138.05(16)
C4 C5 C1 O4 -105.16(17)
C6 C5 C1 C2 -47.81(13)
C4 C5 C1 C2 68.98(13)
C18 N1 C3 C2 168.31(13)
C4 N1 C3 C2 -59.82(15)
O4 C1 C2 C3 98.33(17)
C5 C1 C2 C3 -75.95(13)
O4 C1 C2 C7 -147.76(15)
C5 C1 C2 C7 37.97(14)
N1 C3 C2 C1 69.03(14)
N1 C3 C2 C7 -40.39(14)
O2 C7 C2 C1 106.41(13)
C8 C7 C2 C1 -126.65(12)
C6 C7 C2 C1 -13.22(14)
O2 C7 C2 C3 -144.35(12)
C8 C7 C2 C3 -17.42(15)
C6 C7 C2 C3 96.02(13)
C10 C9 C14 C13 0.3(2)
C8 C9 C14 C13 -178.97(15)
C9 C10 C11 C12 1.0(2)
C6 C10 C11 C12 -175.81(15)
C10 C11 C12 C13 -0.3(3)
C9 C14 C13 C12 0.4(3)
C11 C12 C13 C14 -0.4(3)
